data_7108162
loop_
_publ_author_name
'Kirill Monakhov '
'Christophe Gourlaouen '
'Pierre Braunstein'

_publ_section_title
;
 Stabilisation of a triply-bridging cyclopentadienyl ligand in a
 tetrapalladium cluster
;
_journal_name_full Chem.Commun.
_journal_page_first 8317
_journal_paper_doi 10.1039/c2cc32886k
_journal_volume 48
_journal_year 2012
_chemical_formula_moiety 'C18 H22 O8 Pd4'
_chemical_formula_sum 'C18 H22 O8 Pd4'
_chemical_formula_weight 791.96
_chemical_name_systematic
;
?
;
_space_group_IT_number 15
_symmetry_cell_setting monoclinic
_symmetry_space_group_name_Hall '-C 2yc'
_symmetry_space_group_name_H-M 'C 1 2/c 1'
_atom_sites_solution_hydrogens geom
_atom_sites_solution_primary direct
_atom_sites_solution_secondary difmap
_audit_creation_method SHELXL-97
_cell_angle_alpha 90.00
_cell_angle_beta 90.703(3)
_cell_angle_gamma 90.00
_cell_formula_units_Z 8
_cell_length_a 30.142(4)
_cell_length_b 8.6063(10)
_cell_length_c 18.248(2)
_cell_measurement_reflns_used 4176
_cell_measurement_temperature 173(2)
_cell_measurement_theta_max 27.77
_cell_measurement_theta_min 2.23
_cell_volume 4733.4(10)
_computing_cell_refinement 'Bruker SAINT'
_computing_data_collection 'Bruker APEX2'
_computing_data_reduction 'Bruker SAINT'
_computing_molecular_graphics 'Bruker SHELXTL'
_computing_publication_material 'Bruker SHELXTL'
_computing_structure_refinement 'SHELXL-97 (Sheldrick, 1997)'
_computing_structure_solution 'SHELXS-97 (Sheldrick, 2008)'
_diffrn_ambient_temperature 173(2)
_diffrn_measured_fraction_theta_full 0.995
_diffrn_measured_fraction_theta_max 0.995
_diffrn_measurement_device_type 'Bruker APEX-II CCD'
_diffrn_measurement_method '\f and \w scans'
_diffrn_radiation_monochromator graphite
_diffrn_radiation_source 'fine-focus sealed tube'
_diffrn_radiation_type MoK\a
_diffrn_radiation_wavelength 0.71073
_diffrn_reflns_av_R_equivalents 0.0476
_diffrn_reflns_av_sigmaI/netI 0.0639
_diffrn_reflns_limit_h_max 39
_diffrn_reflns_limit_h_min -39
_diffrn_reflns_limit_k_max 4
_diffrn_reflns_limit_k_min -11
_diffrn_reflns_limit_l_max 24
_diffrn_reflns_limit_l_min -24
_diffrn_reflns_number 15929
_diffrn_reflns_theta_full 28.03
_diffrn_reflns_theta_max 28.03
_diffrn_reflns_theta_min 2.23
_exptl_absorpt_coefficient_mu 3.029
_exptl_absorpt_correction_T_max 0.7937
_exptl_absorpt_correction_T_min 0.5555
_exptl_absorpt_correction_type multi-scan
_exptl_absorpt_process_details sadabs
_exptl_crystal_colour black
_exptl_crystal_density_diffrn 2.223
_exptl_crystal_density_method 'not measured'
_exptl_crystal_description plate
_exptl_crystal_F_000 3024
_exptl_crystal_size_max 0.22
_exptl_crystal_size_mid 0.12
_exptl_crystal_size_min 0.08
_platon_squeeze_details
;
The residual electron density was assigned to half a molecule of the
diethyl ether solvent [119/8 = 15 e per asymmetric unit; half a
molecule of C4H10O would give 21e].
;
_refine_diff_density_max 1.594
_refine_diff_density_min -1.557
_refine_diff_density_rms 0.212
_refine_ls_extinction_method none
_refine_ls_goodness_of_fit_ref 1.064
_refine_ls_hydrogen_treatment constr
_refine_ls_matrix_type full
_refine_ls_number_parameters 275
_refine_ls_number_reflns 5715
_refine_ls_number_restraints 0
_refine_ls_restrained_S_all 1.064
_refine_ls_R_factor_all 0.1125
_refine_ls_R_factor_gt 0.0674
_refine_ls_shift/su_max 0.000
_refine_ls_shift/su_mean 0.000
_refine_ls_structure_factor_coef Fsqd
_refine_ls_weighting_details 'calc w=1/[\s^2^(Fo^2^)+(0.0593P)^2^+106.2891P] where P=(Fo^2^+2Fc^2^)/3'
_refine_ls_weighting_scheme calc
_refine_ls_wR_factor_gt 0.1518
_refine_ls_wR_factor_ref 0.1693
_reflns_number_gt 3531
_reflns_number_total 5715
_reflns_threshold_expression I>2sigma(I)
_cod_data_source_file c2cc32886k.txt
_cod_data_source_block pbkm110322
_cod_original_cell_volume 4733.5(10)
_cod_original_sg_symbol_H-M 'C 2/c'
_cod_database_code 7108162

loop_
_symmetry_equiv_pos_as_xyz
'x, y, z'
'-x, y, -z+1/2'
'x+1/2, y+1/2, z'
'-x+1/2, y+1/2, -z+1/2'
'-x, -y, -z'
'x, -y, z-1/2'
'-x+1/2, -y+1/2, -z'
'x+1/2, -y+1/2, z-1/2'

loop_
_atom_site_label
_atom_site_type_symbol
_atom_site_fract_x
_atom_site_fract_y
_atom_site_fract_z
_atom_site_U_iso_or_equiv
_atom_site_adp_type
_atom_site_occupancy
_atom_site_symmetry_multiplicity
_atom_site_calc_flag
_atom_site_refinement_flags
C1 C 0.0482(4) 0.8638(15) 0.4358(9) 0.064(4) Uani 1 1 d .
C2 C 0.0101(4) 0.790(2) 0.4765(10) 0.102(7) Uani 1 1 d .
H2A H 0.0011 0.8582 0.5166 0.152 Uiso 1 1 calc R
H2B H 0.0197 0.6895 0.4966 0.152 Uiso 1 1 calc R
H2C H -0.0150 0.7740 0.4427 0.152 Uiso 1 1 calc R
C3 C 0.1102(4) 1.2393(13) 0.4350(7) 0.055(3) Uani 1 1 d .
C4 C 0.1036(4) 1.3898(13) 0.4772(10) 0.075(5) Uani 1 1 d .
H4A H 0.0736 1.3918 0.4974 0.113 Uiso 1 1 calc R
H4B H 0.1074 1.4784 0.4442 0.113 Uiso 1 1 calc R
H4C H 0.1254 1.3961 0.5173 0.113 Uiso 1 1 calc R
C5 C 0.1965(3) 0.6551(12) 0.3771(7) 0.047(3) Uani 1 1 d .
C6 C 0.2214(5) 0.5065(12) 0.3923(9) 0.067(4) Uani 1 1 d .
H6A H 0.2395 0.5187 0.4370 0.100 Uiso 1 1 calc R
H6B H 0.2407 0.4828 0.3510 0.100 Uiso 1 1 calc R
H6C H 0.2002 0.4215 0.3990 0.100 Uiso 1 1 calc R
C7 C 0.2284(3) 1.0633(13) 0.3887(8) 0.046(3) Uani 1 1 d .
C8 C 0.2719(4) 1.1416(14) 0.4062(9) 0.064(4) Uani 1 1 d .
H8A H 0.2671 1.2246 0.4420 0.096 Uiso 1 1 calc R
H8B H 0.2841 1.1861 0.3613 0.096 Uiso 1 1 calc R
H8C H 0.2927 1.0653 0.4266 0.096 Uiso 1 1 calc R
C9 C 0.0631(4) 0.910(2) 0.2094(14) 0.110(9) Uani 1 1 d .
H9 H 0.0348 0.9480 0.2231 0.131 Uiso 1 1 calc R
C10 C 0.0882(7) 0.945(2) 0.1473(11) 0.089(6) Uani 1 1 d .
H10 H 0.0780 1.0110 0.1090 0.107 Uiso 1 1 calc R
C11 C 0.1249(7) 0.8819(17) 0.1477(8) 0.080(5) Uani 1 1 d .
H11 H 0.1470 0.9002 0.1121 0.096 Uiso 1 1 calc R
C12 C 0.1297(4) 0.7830(13) 0.2050(8) 0.057(3) Uani 1 1 d .
H12 H 0.1544 0.7165 0.2135 0.068 Uiso 1 1 calc R
C13 C 0.0931(5) 0.7943(17) 0.2488(6) 0.074(5) Uani 1 1 d .
H13 H 0.0878 0.7417 0.2936 0.089 Uiso 1 1 calc R
C14 C 0.1184(5) 1.3791(12) 0.1810(10) 0.073(5) Uani 1 1 d .
H14 H 0.0911 1.4272 0.1933 0.088 Uiso 1 1 calc R
C15 C 0.1315(6) 1.3261(15) 0.1108(8) 0.075(5) Uani 1 1 d .
H15 H 0.1138 1.3313 0.0674 0.090 Uiso 1 1 calc R
C16 C 0.1744(5) 1.2652(16) 0.1157(8) 0.068(4) Uani 1 1 d .
H16 H 0.1906 1.2216 0.0764 0.081 Uiso 1 1 calc R
C17 C 0.1891(5) 1.2789(14) 0.1870(8) 0.064(4) Uani 1 1 d .
H17 H 0.2176 1.2489 0.2050 0.077 Uiso 1 1 calc R
C18 C 0.1549(5) 1.3451(13) 0.2295(7) 0.054(3) Uani 1 1 d .
H18 H 0.1560 1.3637 0.2808 0.065 Uiso 1 1 calc R
O1 O 0.0866(2) 0.8203(9) 0.4552(5) 0.054(2) Uani 1 1 d .
O2 O 0.0397(2) 0.9580(12) 0.3862(6) 0.076(3) Uani 1 1 d .
O3 O 0.1243(3) 1.1269(9) 0.4705(4) 0.0486(19) Uani 1 1 d .
O4 O 0.1002(3) 1.2408(9) 0.3665(5) 0.064(2) Uani 1 1 d .
O5 O 0.2033(3) 0.7197(9) 0.3166(5) 0.061(2) Uani 1 1 d .
O6 O 0.1704(3) 0.7041(8) 0.4244(5) 0.051(2) Uani 1 1 d .
O7 O 0.2156(3) 1.0710(10) 0.3221(5) 0.059(2) Uani 1 1 d .
O8 O 0.2075(2) 1.0056(9) 0.4400(4) 0.0466(18) Uani 1 1 d .
Pd1 Pd 0.14588(2) 0.92008(9) 0.43522(4) 0.0361(2) Uani 1 1 d .
Pd2 Pd 0.08703(3) 1.03469(10) 0.30572(6) 0.0498(3) Uani 1 1 d .
Pd3 Pd 0.12993(3) 1.11973(9) 0.19055(5) 0.0417(2) Uani 1 1 d .
Pd4 Pd 0.16907(3) 0.91593(9) 0.27321(5) 0.0479(2) Uani 1 1 d .

loop_
_atom_site_aniso_label
_atom_site_aniso_U_11
_atom_site_aniso_U_22
_atom_site_aniso_U_33
_atom_site_aniso_U_23
_atom_site_aniso_U_13
_atom_site_aniso_U_12
C1 0.040(6) 0.050(7) 0.102(11) 0.027(7) 0.022(7) 0.012(5)
C2 0.037(7) 0.112(13) 0.156(17) 0.090(13) 0.020(8) -0.003(8)
C3 0.074(8) 0.031(6) 0.060(8) 0.008(5) 0.015(7) 0.004(5)
C4 0.068(8) 0.023(6) 0.136(15) -0.012(7) 0.052(9) -0.001(5)
C5 0.036(6) 0.029(5) 0.074(9) 0.001(6) -0.007(6) 0.008(4)
C6 0.080(9) 0.019(5) 0.100(11) 0.008(6) 0.000(8) 0.008(5)
C7 0.029(5) 0.035(6) 0.074(9) -0.014(6) 0.001(5) 0.004(4)
C8 0.039(6) 0.038(6) 0.115(12) -0.009(7) -0.001(7) -0.002(5)
C9 0.024(6) 0.082(11) 0.22(2) -0.097(14) 0.002(10) 0.001(7)
C10 0.096(13) 0.066(11) 0.106(14) -0.002(10) -0.043(12) -0.038(10)
C11 0.141(16) 0.051(9) 0.048(8) -0.011(7) 0.017(9) -0.031(9)
C12 0.045(6) 0.036(6) 0.090(10) 0.014(6) 0.014(6) -0.006(5)
C13 0.113(12) 0.077(10) 0.032(6) -0.010(6) 0.023(7) -0.078(9)
C14 0.080(9) 0.015(5) 0.125(14) 0.002(7) -0.021(9) 0.007(5)
C15 0.118(12) 0.041(7) 0.064(9) 0.023(6) -0.053(9) -0.028(8)
C16 0.094(11) 0.049(8) 0.061(9) 0.016(7) 0.010(8) -0.014(7)
C17 0.083(9) 0.036(6) 0.073(9) 0.016(6) -0.004(8) -0.020(6)
C18 0.085(9) 0.035(6) 0.043(6) -0.003(5) 0.005(6) -0.029(6)
O1 0.043(4) 0.045(4) 0.075(6) 0.029(4) 0.010(4) 0.006(3)
O2 0.031(4) 0.093(7) 0.103(8) 0.057(6) 0.010(4) 0.009(4)
O3 0.064(5) 0.036(4) 0.046(4) -0.002(3) 0.015(4) 0.008(4)
O4 0.081(6) 0.038(5) 0.072(6) 0.020(4) 0.012(5) 0.019(4)
O5 0.072(6) 0.041(4) 0.072(6) 0.004(4) 0.010(5) 0.032(4)
O6 0.053(5) 0.030(4) 0.071(6) 0.016(4) 0.003(4) 0.004(3)
O7 0.048(4) 0.056(5) 0.074(6) 0.026(5) 0.003(4) -0.018(4)
O8 0.038(4) 0.054(5) 0.048(5) -0.001(4) -0.007(3) -0.008(4)
Pd1 0.0367(4) 0.0307(4) 0.0409(4) 0.0058(3) -0.0010(3) 0.0015(3)
Pd2 0.0394(4) 0.0431(5) 0.0667(6) 0.0222(4) -0.0110(4) -0.0060(4)
Pd3 0.0610(5) 0.0235(4) 0.0405(5) -0.0029(3) -0.0093(4) -0.0020(3)
Pd4 0.0727(6) 0.0264(4) 0.0447(5) -0.0006(4) -0.0008(4) 0.0137(4)

loop_
_atom_type_symbol
_atom_type_description
_atom_type_scat_dispersion_real
_atom_type_scat_dispersion_imag
_atom_type_scat_source
C C 0.0033 0.0016 'International Tables Vol C Tables 4.2.6.8 and 6.1.1.4'
H H 0.0000 0.0000 'International Tables Vol C Tables 4.2.6.8 and 6.1.1.4'
O O 0.0106 0.0060 'International Tables Vol C Tables 4.2.6.8 and 6.1.1.4'
Pd Pd -0.9988 1.0072 'International Tables Vol C Tables 4.2.6.8 and 6.1.1.4'

loop_
_geom_angle_atom_site_label_1
_geom_angle_atom_site_label_2
_geom_angle_atom_site_label_3
_geom_angle
O2 C1 O1 125.5(11)
O2 C1 C2 118.7(11)
O1 C1 C2 115.8(11)
C1 C2 H2A 109.5
C1 C2 H2B 109.5
H2A C2 H2B 109.5
C1 C2 H2C 109.5
H2A C2 H2C 109.5
H2B C2 H2C 109.5
O3 C3 O4 126.4(11)
O3 C3 C4 116.6(12)
O4 C3 C4 117.0(12)
C3 C4 H4A 109.5
C3 C4 H4B 109.5
H4A C4 H4B 109.5
C3 C4 H4C 109.5
H4A C4 H4C 109.5
H4B C4 H4C 109.5
O6 C5 O5 124.7(10)
O6 C5 C6 118.4(12)
O5 C5 C6 116.9(11)
C5 C6 H6A 109.5
C5 C6 H6B 109.5
H6A C6 H6B 109.5
C5 C6 H6C 109.5
H6A C6 H6C 109.5
H6B C6 H6C 109.5
O8 C7 O7 126.2(10)
O8 C7 C8 118.0(12)
O7 C7 C8 115.6(12)
C7 C8 H8A 109.5
C7 C8 H8B 109.5
H8A C8 H8B 109.5
C7 C8 H8C 109.5
H8A C8 H8C 109.5
H8B C8 H8C 109.5
C10 C9 C13 101.5(12)
C10 C9 Pd2 111.6(10)
C13 C9 Pd2 75.6(10)
C10 C9 H9 129.2
C13 C9 H9 129.2
Pd2 C9 H9 84.6
C11 C10 C9 113.2(18)
C11 C10 Pd3 77.4(10)
C9 C10 Pd3 100.3(11)
C11 C10 H10 123.4
C9 C10 H10 123.4
Pd3 C10 H10 92.1
C10 C11 C12 111.6(17)
C10 C11 Pd3 69.4(10)
C12 C11 Pd3 107.7(10)
C10 C11 H11 124.2
C12 C11 H11 124.2
Pd3 C11 H11 92.4
C11 C12 C13 109.0(14)
C11 C12 Pd4 100.0(9)
C13 C12 Pd4 94.0(9)
C11 C12 H12 125.5
C13 C12 H12 125.5
Pd4 C12 H12 77.9
C12 C13 C9 104.4(12)
C12 C13 Pd2 113.1(8)
C9 C13 Pd2 65.1(8)
C12 C13 Pd4 53.5(7)
C9 C13 Pd4 110.0(8)
Pd2 C13 Pd4 68.4(3)
C12 C13 H13 127.8
C9 C13 H13 127.8
Pd2 C13 H13 91.4
Pd4 C13 H13 101.9
C15 C14 C18 105.8(12)
C15 C14 Pd3 73.1(7)
C18 C14 Pd3 68.6(6)
C15 C14 H14 127.1
C18 C14 H14 127.1
Pd3 C14 H14 122.9
C16 C15 C14 109.2(11)
C16 C15 Pd3 72.2(7)
C14 C15 Pd3 70.7(7)
C16 C15 H15 125.4
C14 C15 H15 125.4
Pd3 C15 H15 123.3
C17 C16 C15 108.4(14)
C17 C16 Pd3 70.6(8)
C15 C16 Pd3 72.3(8)
C17 C16 H16 125.8
C15 C16 H16 125.8
Pd3 C16 H16 122.9
C16 C17 C18 108.9(13)
C16 C17 Pd3 74.2(8)
C18 C17 Pd3 69.4(7)
C16 C17 H17 125.6
C18 C17 H17 125.6
Pd3 C17 H17 122.5
C17 C18 C14 107.6(12)
C17 C18 Pd3 73.5(7)
C14 C18 Pd3 73.9(6)
C17 C18 H18 126.2
C14 C18 H18 126.2
Pd3 C18 H18 118.3
C1 O1 Pd1 129.3(7)
C1 O2 Pd2 124.2(7)
C3 O3 Pd1 129.6(8)
C3 O4 Pd2 122.7(7)
C5 O5 Pd4 126.5(7)
C5 O6 Pd1 128.0(7)
C7 O7 Pd4 124.0(7)
C7 O8 Pd1 126.6(7)
O8 Pd1 O3 87.9(3)
O8 Pd1 O6 90.1(3)
O3 Pd1 O6 166.9(3)
O8 Pd1 O1 166.5(3)
O3 Pd1 O1 91.7(3)
O6 Pd1 O1 87.2(3)
O8 Pd1 Pd4 79.8(2)
O3 Pd1 Pd4 113.6(2)
O6 Pd1 Pd4 78.7(2)
O1 Pd1 Pd4 112.6(3)
O8 Pd1 Pd2 116.0(2)
O3 Pd1 Pd2 77.1(2)
O6 Pd1 Pd2 115.3(2)
O1 Pd1 Pd2 76.9(2)
Pd4 Pd1 Pd2 53.11(3)
O4 Pd2 O2 91.2(4)
O4 Pd2 C9 153.0(7)
O2 Pd2 C9 100.6(7)
O4 Pd2 C13 163.9(5)
O2 Pd2 C13 95.1(4)
C9 Pd2 C13 39.3(6)
O4 Pd2 Pd3 95.5(2)
O2 Pd2 Pd3 168.1(3)
C9 Pd2 Pd3 69.4(6)
C13 Pd2 Pd3 81.1(3)
O4 Pd2 Pd4 105.1(2)
O2 Pd2 Pd4 129.5(2)
C9 Pd2 Pd4 86.1(3)
C13 Pd2 Pd4 59.7(4)
Pd3 Pd2 Pd4 57.96(3)
O4 Pd2 Pd1 76.5(2)
O2 Pd2 Pd1 76.2(2)
C9 Pd2 Pd1 129.8(5)
C13 Pd2 Pd1 90.6(4)
Pd3 Pd2 Pd1 114.99(4)
Pd4 Pd2 Pd1 62.47(3)
C10 Pd3 C18 162.2(7)
C10 Pd3 C11 33.2(6)
C18 Pd3 C11 163.9(7)
C10 Pd3 C17 153.3(8)
C18 Pd3 C17 37.1(5)
C11 Pd3 C17 127.5(7)
C10 Pd3 C14 125.7(7)
C18 Pd3 C14 37.4(5)
C11 Pd3 C14 151.8(6)
C17 Pd3 C14 61.2(5)
C10 Pd3 C16 121.1(7)
C18 Pd3 C16 60.7(5)
C11 Pd3 C16 109.5(6)
C17 Pd3 C16 35.2(5)
C14 Pd3 C16 60.5(6)
C10 Pd3 C15 109.3(6)
C18 Pd3 C15 60.8(4)
C11 Pd3 C15 119.8(6)
C17 Pd3 C15 59.3(5)
C14 Pd3 C15 36.2(6)
C16 Pd3 C15 35.4(5)
C10 Pd3 Pd2 78.5(6)
C18 Pd3 Pd2 99.2(3)
C11 Pd3 Pd2 89.6(4)
C17 Pd3 Pd2 126.8(4)
C14 Pd3 Pd2 105.3(5)
C16 Pd3 Pd2 159.8(4)
C15 Pd3 Pd2 138.4(5)
C10 Pd3 Pd4 90.0(5)
C18 Pd3 Pd4 105.0(3)
C11 Pd3 Pd4 66.8(5)
C17 Pd3 Pd4 94.2(3)
C14 Pd3 Pd4 141.3(4)
C16 Pd3 Pd4 116.8(4)
C15 Pd3 Pd4 151.7(4)
Pd2 Pd3 Pd4 64.13(4)
C12 Pd4 O7 167.6(4)
C12 Pd4 O5 93.3(4)
O7 Pd4 O5 91.6(3)
C12 Pd4 C13 32.5(4)
O7 Pd4 C13 156.5(4)
O5 Pd4 C13 99.8(5)
C12 Pd4 Pd3 76.6(3)
O7 Pd4 Pd3 96.5(2)
O5 Pd4 Pd3 166.1(3)
C13 Pd4 Pd3 77.0(4)
C12 Pd4 Pd2 79.8(3)
O7 Pd4 Pd2 105.5(2)
O5 Pd4 Pd2 130.5(3)
C13 Pd4 Pd2 51.8(4)
Pd3 Pd4 Pd2 57.91(3)
C12 Pd4 Pd1 117.1(3)
O7 Pd4 Pd1 75.1(2)
O5 Pd4 Pd1 76.4(2)
C13 Pd4 Pd1 87.6(3)
Pd3 Pd4 Pd1 116.70(4)
Pd2 Pd4 Pd1 64.42(3)

loop_
_geom_bond_atom_site_label_1
_geom_bond_atom_site_label_2
_geom_bond_distance
C1 O2 1.239(15)
C1 O1 1.262(14)
C1 C2 1.515(16)
C2 H2A 0.9800
C2 H2B 0.9800
C2 H2C 0.9800
C3 O3 1.236(13)
C3 O4 1.282(15)
C3 C4 1.522(16)
C4 H4A 0.9800
C4 H4B 0.9800
C4 H4C 0.9800
C5 O6 1.248(14)
C5 O5 1.255(14)
C5 C6 1.506(14)
C6 H6A 0.9800
C6 H6B 0.9800
C6 H6C 0.9800
C7 O8 1.239(14)
C7 O7 1.272(15)
C7 C8 1.504(15)
C8 H8A 0.9800
C8 H8B 0.9800
C8 H8C 0.9800
C9 C10 1.40(3)
C9 C13 1.52(2)
C9 Pd2 2.176(18)
C9 H9 0.9500
C10 C11 1.23(2)
C10 Pd3 2.107(13)
C10 H10 0.9500
C11 C12 1.355(19)
C11 Pd3 2.196(14)
C11 H11 0.9500
C12 C13 1.373(17)
C12 Pd4 2.058(13)
C12 H12 0.9500
C13 Pd2 2.323(14)
C13 Pd4 2.552(12)
C13 H13 0.9500
C14 C15 1.42(2)
C14 C18 1.433(19)
C14 Pd3 2.266(11)
C14 H14 0.9500
C15 C16 1.40(2)
C15 Pd3 2.297(12)
C15 H15 0.9500
C16 C17 1.375(19)
C16 Pd3 2.296(13)
C16 H16 0.9500
C17 C18 1.416(19)
C17 Pd3 2.250(12)
C17 H17 0.9500
C18 Pd3 2.196(10)
C18 H18 0.9500
O1 Pd1 2.019(7)
O2 Pd2 2.164(8)
O3 Pd1 2.003(7)
O4 Pd2 2.128(9)
O5 Pd4 2.127(8)
O6 Pd1 2.011(7)
O7 Pd4 2.125(8)
O8 Pd1 1.998(7)
Pd1 Pd4 3.0465(13)
Pd1 Pd2 3.0987(12)
Pd2 Pd3 2.5869(13)
Pd2 Pd4 2.7474(13)
Pd3 Pd4 2.5884(12)

loop_
_geom_torsion_atom_site_label_1
_geom_torsion_atom_site_label_2
_geom_torsion_atom_site_label_3
_geom_torsion_atom_site_label_4
_geom_torsion
C13 C9 C10 C11 -3.8(17)
Pd2 C9 C10 C11 75.1(18)
C13 C9 C10 Pd3 -84.3(11)
Pd2 C9 C10 Pd3 -5.5(16)
C9 C10 C11 C12 6(2)
Pd3 C10 C11 C12 101.6(12)
C9 C10 C11 Pd3 -95.9(13)
C10 C11 C12 C13 -5.1(18)
Pd3 C11 C12 C13 69.2(14)
C10 C11 C12 Pd4 -102.9(14)
Pd3 C11 C12 Pd4 -28.6(12)
C11 C12 C13 C9 2.5(14)
Pd4 C12 C13 C9 104.5(8)
C11 C12 C13 Pd2 -66.2(14)
Pd4 C12 C13 Pd2 35.7(10)
C11 C12 C13 Pd4 -102.0(11)
C10 C9 C13 C12 0.5(13)
Pd2 C9 C13 C12 -109.1(9)
C10 C9 C13 Pd2 109.6(10)
C10 C9 C13 Pd4 56.5(12)
Pd2 C9 C13 Pd4 -53.1(8)
C18 C14 C15 C16 -1.1(14)
Pd3 C14 C15 C16 -62.3(9)
C18 C14 C15 Pd3 61.2(8)
C14 C15 C16 C17 -0.4(15)
Pd3 C15 C16 C17 -61.7(9)
C14 C15 C16 Pd3 61.3(9)
C15 C16 C17 C18 1.8(14)
Pd3 C16 C17 C18 -61.0(8)
C15 C16 C17 Pd3 62.9(9)
C16 C17 C18 C14 -2.5(13)
Pd3 C17 C18 C14 -66.6(8)
C16 C17 C18 Pd3 64.1(9)
C15 C14 C18 C17 2.2(13)
Pd3 C14 C18 C17 66.4(8)
C15 C14 C18 Pd3 -64.2(8)
O2 C1 O1 Pd1 18(2)
C2 C1 O1 Pd1 -163.6(12)
O1 C1 O2 Pd2 14(2)
C2 C1 O2 Pd2 -165.1(12)
O4 C3 O3 Pd1 11(2)
C4 C3 O3 Pd1 -170.2(8)
O3 C3 O4 Pd2 19.3(18)
C4 C3 O4 Pd2 -159.8(8)
O6 C5 O5 Pd4 -5.9(17)
C6 C5 O5 Pd4 173.2(8)
O5 C5 O6 Pd1 -19.7(17)
C6 C5 O6 Pd1 161.2(8)
O8 C7 O7 Pd4 -25.2(16)
C8 C7 O7 Pd4 159.0(8)
O7 C7 O8 Pd1 -4.3(17)
C8 C7 O8 Pd1 171.4(7)
C7 O8 Pd1 O3 -95.6(9)
C7 O8 Pd1 O6 97.4(9)
C7 O8 Pd1 O1 176.0(12)
C7 O8 Pd1 Pd4 18.8(9)
C7 O8 Pd1 Pd2 -21.1(10)
C3 O3 Pd1 O8 95.3(11)
C3 O3 Pd1 O6 176.9(13)
C3 O3 Pd1 O1 -98.2(11)
C3 O3 Pd1 Pd4 17.4(11)
C3 O3 Pd1 Pd2 -22.0(10)
C5 O6 Pd1 O8 -56.1(10)
C5 O6 Pd1 O3 -137.4(14)
C5 O6 Pd1 O1 137.1(10)
C5 O6 Pd1 Pd4 23.5(9)
C5 O6 Pd1 Pd2 63.0(10)
C1 O1 Pd1 O8 138.4(15)
C1 O1 Pd1 O3 50.5(12)
C1 O1 Pd1 O6 -142.6(12)
C1 O1 Pd1 Pd4 -66.0(13)
C1 O1 Pd1 Pd2 -25.8(12)
C3 O4 Pd2 O2 51.2(10)
C3 O4 Pd2 C9 167.6(12)
C3 O4 Pd2 C13 -61.6(18)
C3 O4 Pd2 Pd3 -138.7(9)
C3 O4 Pd2 Pd4 -80.4(10)
C3 O4 Pd2 Pd1 -24.2(9)
C1 O2 Pd2 O4 -98.2(13)
C1 O2 Pd2 C9 106.2(13)
C1 O2 Pd2 C13 66.9(13)
C1 O2 Pd2 Pd3 137.7(11)
C1 O2 Pd2 Pd4 12.5(15)
C1 O2 Pd2 Pd1 -22.4(12)
C10 C9 Pd2 O4 63.7(16)
C13 C9 Pd2 O4 160.6(8)
C10 C9 Pd2 O2 178.0(14)
C13 C9 Pd2 O2 -85.1(8)
C10 C9 Pd2 C13 -96.9(13)
C10 C9 Pd2 Pd3 4.7(14)
C13 C9 Pd2 Pd3 101.5(8)
C10 C9 Pd2 Pd4 -52.5(15)
C13 C9 Pd2 Pd4 44.4(8)
C10 C9 Pd2 Pd1 -101.2(18)
C13 C9 Pd2 Pd1 -4.3(12)
C12 C13 Pd2 O4 -51(2)
C9 C13 Pd2 O4 -147.1(15)
Pd4 C13 Pd2 O4 -21.1(14)
C12 C13 Pd2 O2 -163.8(11)
C9 C13 Pd2 O2 100.5(10)
Pd4 C13 Pd2 O2 -133.4(3)
C12 C13 Pd2 C9 95.7(13)
Pd4 C13 Pd2 C9 126.1(10)
C12 C13 Pd2 Pd3 27.6(11)
C9 C13 Pd2 Pd3 -68.1(9)
Pd4 C13 Pd2 Pd3 57.95(16)
C12 C13 Pd2 Pd4 -30.3(10)
C9 C13 Pd2 Pd4 -126.1(10)
C12 C13 Pd2 Pd1 -87.6(11)
C9 C13 Pd2 Pd1 176.7(10)
Pd4 C13 Pd2 Pd1 -57.26(19)
O8 Pd1 Pd2 O4 -63.1(4)
O3 Pd1 Pd2 O4 18.0(3)
O6 Pd1 Pd2 O4 -166.6(3)
O1 Pd1 Pd2 O4 112.9(4)
Pd4 Pd1 Pd2 O4 -115.3(3)
O8 Pd1 Pd2 O2 -157.8(4)
O3 Pd1 Pd2 O2 -76.6(4)
O6 Pd1 Pd2 O2 98.7(4)
O1 Pd1 Pd2 O2 18.2(4)
Pd4 Pd1 Pd2 O2 150.1(3)
O8 Pd1 Pd2 C9 109.9(7)
O3 Pd1 Pd2 C9 -168.9(7)
O6 Pd1 Pd2 C9 6.4(7)
O1 Pd1 Pd2 C9 -74.1(7)
Pd4 Pd1 Pd2 C9 57.8(7)
O8 Pd1 Pd2 C13 107.2(4)
O3 Pd1 Pd2 C13 -171.7(4)
O6 Pd1 Pd2 C13 3.7(4)
O1 Pd1 Pd2 C13 -76.9(4)
Pd4 Pd1 Pd2 C13 55.0(3)
O8 Pd1 Pd2 Pd3 26.7(3)
O3 Pd1 Pd2 Pd3 107.8(2)
O6 Pd1 Pd2 Pd3 -76.8(3)
O1 Pd1 Pd2 Pd3 -157.3(3)
Pd4 Pd1 Pd2 Pd3 -25.47(4)
O8 Pd1 Pd2 Pd4 52.1(3)
O3 Pd1 Pd2 Pd4 133.3(2)
O6 Pd1 Pd2 Pd4 -51.3(2)
O1 Pd1 Pd2 Pd4 -131.9(3)
C11 C10 Pd3 C18 168.4(16)
C9 C10 Pd3 C18 -80(2)
C9 C10 Pd3 C11 111.7(18)
C11 C10 Pd3 C17 56(2)
C9 C10 Pd3 C17 167.4(11)
C11 C10 Pd3 C14 152.0(11)
C9 C10 Pd3 C14 -96.3(14)
C11 C10 Pd3 C16 78.0(13)
C9 C10 Pd3 C16 -170.3(12)
C11 C10 Pd3 C15 115.2(12)
C9 C10 Pd3 C15 -133.1(13)
C11 C10 Pd3 Pd2 -107.4(12)
C9 C10 Pd3 Pd2 4.4(13)
C11 C10 Pd3 Pd4 -43.8(12)
C9 C10 Pd3 Pd4 67.9(14)
C17 C18 Pd3 C10 -137(2)
C14 C18 Pd3 C10 -22(3)
C17 C18 Pd3 C11 20(2)
C14 C18 Pd3 C11 134.5(19)
C14 C18 Pd3 C17 114.4(12)
C17 C18 Pd3 C14 -114.4(12)
C17 C18 Pd3 C16 -35.8(8)
C14 C18 Pd3 C16 78.7(10)
C17 C18 Pd3 C15 -76.6(9)
C14 C18 Pd3 C15 37.8(9)
C17 C18 Pd3 Pd2 142.4(7)
C14 C18 Pd3 Pd2 -103.2(9)
C17 C18 Pd3 Pd4 76.9(7)
C14 C18 Pd3 Pd4 -168.7(9)
C12 C11 Pd3 C10 -107.0(18)
C10 C11 Pd3 C18 -167.2(17)
C12 C11 Pd3 C18 86(2)
C10 C11 Pd3 C17 -152.1(12)
C12 C11 Pd3 C17 100.9(12)
C10 C11 Pd3 C14 -53.7(19)
C12 C11 Pd3 C14 -160.7(11)
C10 C11 Pd3 C16 -117.3(13)
C12 C11 Pd3 C16 135.7(12)
C10 C11 Pd3 C15 -79.8(14)
C12 C11 Pd3 C15 173.2(11)
C10 C11 Pd3 Pd2 69.3(12)
C12 C11 Pd3 Pd2 -37.8(13)
C10 C11 Pd3 Pd4 131.1(13)
C12 C11 Pd3 Pd4 24.1(11)
C16 C17 Pd3 C10 34.4(18)
C18 C17 Pd3 C10 152.2(14)
C16 C17 Pd3 C18 -117.8(12)
C16 C17 Pd3 C11 69.1(11)
C18 C17 Pd3 C11 -173.1(8)
C16 C17 Pd3 C14 -78.6(10)
C18 C17 Pd3 C14 39.2(8)
C18 C17 Pd3 C16 117.8(12)
C16 C17 Pd3 C15 -36.7(9)
C18 C17 Pd3 C15 81.1(9)
C16 C17 Pd3 Pd2 -166.6(8)
C18 C17 Pd3 Pd2 -48.8(9)
C16 C17 Pd3 Pd4 132.8(9)
C18 C17 Pd3 Pd4 -109.4(7)
C15 C14 Pd3 C10 -73.1(12)
C18 C14 Pd3 C10 171.8(10)
C15 C14 Pd3 C18 115.1(13)
C15 C14 Pd3 C11 -40.2(17)
C18 C14 Pd3 C11 -155.3(13)
C15 C14 Pd3 C17 76.3(9)
C18 C14 Pd3 C17 -38.8(8)
C15 C14 Pd3 C16 35.8(8)
C18 C14 Pd3 C16 -79.3(9)
C18 C14 Pd3 C15 -115.1(13)
C15 C14 Pd3 Pd2 -159.7(8)
C18 C14 Pd3 Pd2 85.2(8)
C15 C14 Pd3 Pd4 132.8(8)
C18 C14 Pd3 Pd4 17.7(13)
C17 C16 Pd3 C10 -162.8(10)
C15 C16 Pd3 C10 79.6(11)
C17 C16 Pd3 C18 37.7(9)
C15 C16 Pd3 C18 -79.9(9)
C17 C16 Pd3 C11 -128.2(10)
C15 C16 Pd3 C11 114.2(10)
C15 C16 Pd3 C17 -117.6(13)
C17 C16 Pd3 C14 81.0(10)
C15 C16 Pd3 C14 -36.6(8)
C17 C16 Pd3 C15 117.6(13)
C17 C16 Pd3 Pd2 32.6(17)
C15 C16 Pd3 Pd2 -85.0(14)
C17 C16 Pd3 Pd4 -55.0(10)
C15 C16 Pd3 Pd4 -172.6(7)
C16 C15 Pd3 C10 -116.8(11)
C14 C15 Pd3 C10 124.6(10)
C16 C15 Pd3 C18 79.5(9)
C14 C15 Pd3 C18 -39.1(8)
C16 C15 Pd3 C11 -82.0(10)
C14 C15 Pd3 C11 159.4(9)
C16 C15 Pd3 C17 36.5(8)
C14 C15 Pd3 C17 -82.2(9)
C16 C15 Pd3 C14 118.6(11)
C14 C15 Pd3 C16 -118.6(11)
C16 C15 Pd3 Pd2 148.9(8)
C14 C15 Pd3 Pd2 30.2(10)
C16 C15 Pd3 Pd4 14.0(14)
C14 C15 Pd3 Pd4 -104.6(12)
O4 Pd2 Pd3 C10 -160.0(6)
O2 Pd2 Pd3 C10 -36.2(15)
C9 Pd2 Pd3 C10 -3.0(8)
C13 Pd2 Pd3 C10 36.0(8)
Pd4 Pd2 Pd3 C10 95.7(6)
Pd1 Pd2 Pd3 C10 122.4(6)
O4 Pd2 Pd3 C18 2.1(4)
O2 Pd2 Pd3 C18 125.8(14)
C9 Pd2 Pd3 C18 159.1(6)
C13 Pd2 Pd3 C18 -162.0(6)
Pd4 Pd2 Pd3 C18 -102.2(4)
Pd1 Pd2 Pd3 C18 -75.5(4)
O4 Pd2 Pd3 C11 168.6(6)
O2 Pd2 Pd3 C11 -67.7(15)
C9 Pd2 Pd3 C11 -34.4(8)
C13 Pd2 Pd3 C11 4.5(7)
Pd4 Pd2 Pd3 C11 64.2(6)
Pd1 Pd2 Pd3 C11 90.9(6)
O4 Pd2 Pd3 C17 29.5(5)
O2 Pd2 Pd3 C17 153.2(14)
C9 Pd2 Pd3 C17 -173.5(7)
C13 Pd2 Pd3 C17 -134.6(6)
Pd4 Pd2 Pd3 C17 -74.9(5)
Pd1 Pd2 Pd3 C17 -48.1(5)
O4 Pd2 Pd3 C14 -35.7(4)
O2 Pd2 Pd3 C14 88.0(14)
C9 Pd2 Pd3 C14 121.3(6)
C13 Pd2 Pd3 C14 160.2(6)
Pd4 Pd2 Pd3 C14 -140.1(4)
Pd1 Pd2 Pd3 C14 -113.4(4)
O4 Pd2 Pd3 C16 6.7(12)
O2 Pd2 Pd3 C16 130.4(18)
C9 Pd2 Pd3 C16 163.7(12)
C13 Pd2 Pd3 C16 -157.4(12)
Pd4 Pd2 Pd3 C16 -97.7(11)
Pd1 Pd2 Pd3 C16 -70.9(11)
O4 Pd2 Pd3 C15 -53.7(5)
O2 Pd2 Pd3 C15 70.0(14)
C9 Pd2 Pd3 C15 103.3(7)
C13 Pd2 Pd3 C15 142.2(6)
Pd4 Pd2 Pd3 C15 -158.1(5)
Pd1 Pd2 Pd3 C15 -131.3(5)
O4 Pd2 Pd3 Pd4 104.4(2)
O2 Pd2 Pd3 Pd4 -131.9(14)
C9 Pd2 Pd3 Pd4 -98.6(5)
C13 Pd2 Pd3 Pd4 -59.7(4)
Pd1 Pd2 Pd3 Pd4 26.73(4)
C11 C12 Pd4 O7 -34(3)
C13 C12 Pd4 O7 -144.0(17)
C11 C12 Pd4 O5 -146.8(11)
C13 C12 Pd4 O5 103.1(9)
C11 C12 Pd4 C13 110.1(14)
C11 C12 Pd4 Pd3 23.4(10)
C13 C12 Pd4 Pd3 -86.7(9)
C11 C12 Pd4 Pd2 82.6(11)
C13 C12 Pd4 Pd2 -27.5(9)
C11 C12 Pd4 Pd1 136.8(10)
C13 C12 Pd4 Pd1 26.7(10)
C7 O7 Pd4 C12 -161.3(17)
C7 O7 Pd4 O5 -48.2(9)
C7 O7 Pd4 C13 71.1(14)
C7 O7 Pd4 Pd3 143.2(9)
C7 O7 Pd4 Pd2 84.7(9)
C7 O7 Pd4 Pd1 27.2(8)
C5 O5 Pd4 C12 -100.9(10)
C5 O5 Pd4 O7 90.5(10)
C5 O5 Pd4 C13 -68.8(10)
C5 O5 Pd4 Pd3 -144.1(9)
C5 O5 Pd4 Pd2 -21.5(12)
C5 O5 Pd4 Pd1 16.3(9)
C9 C13 Pd4 C12 -93.4(13)
Pd2 C13 Pd4 C12 -144.7(10)
C12 C13 Pd4 O7 161.5(9)
C9 C13 Pd4 O7 68.1(14)
Pd2 C13 Pd4 O7 16.8(11)
C12 C13 Pd4 O5 -80.7(9)
C9 C13 Pd4 O5 -174.1(11)
Pd2 C13 Pd4 O5 134.6(3)
C12 C13 Pd4 Pd3 85.5(9)
C9 C13 Pd4 Pd3 -7.9(10)
Pd2 C13 Pd4 Pd3 -59.2(2)
C12 C13 Pd4 Pd2 144.7(10)
C9 C13 Pd4 Pd2 51.3(11)
C12 C13 Pd4 Pd1 -156.4(9)
C9 C13 Pd4 Pd1 110.2(11)
Pd2 C13 Pd4 Pd1 58.9(2)
C10 Pd3 Pd4 C12 9.1(8)
C18 Pd3 Pd4 C12 179.4(5)
C11 Pd3 Pd4 C12 -15.3(7)
C17 Pd3 Pd4 C12 -144.5(5)
C14 Pd3 Pd4 C12 168.4(8)
C16 Pd3 Pd4 C12 -116.3(6)
C15 Pd3 Pd4 C12 -125.3(9)
Pd2 Pd3 Pd4 C12 86.2(4)
C10 Pd3 Pd4 O7 178.6(7)
C18 Pd3 Pd4 O7 -11.1(4)
C11 Pd3 Pd4 O7 154.3(6)
C17 Pd3 Pd4 O7 25.0(5)
C14 Pd3 Pd4 O7 -22.1(7)
C16 Pd3 Pd4 O7 53.2(5)
C15 Pd3 Pd4 O7 44.2(9)
Pd2 Pd3 Pd4 O7 -104.2(3)
C10 Pd3 Pd4 O5 53.7(13)
C18 Pd3 Pd4 O5 -136.0(11)
C11 Pd3 Pd4 O5 29.4(12)
C17 Pd3 Pd4 O5 -99.9(11)
C14 Pd3 Pd4 O5 -147.0(13)
C16 Pd3 Pd4 O5 -71.6(12)
C15 Pd3 Pd4 O5 -80.7(14)
Pd2 Pd3 Pd4 O5 130.9(11)
C10 Pd3 Pd4 C13 -24.3(7)
C18 Pd3 Pd4 C13 146.0(5)
C11 Pd3 Pd4 C13 -48.6(6)
C17 Pd3 Pd4 C13 -177.9(5)
C14 Pd3 Pd4 C13 135.0(8)
C16 Pd3 Pd4 C13 -149.6(5)
C15 Pd3 Pd4 C13 -158.7(9)
Pd2 Pd3 Pd4 C13 52.9(3)
C10 Pd3 Pd4 Pd2 -77.2(7)
C18 Pd3 Pd4 Pd2 93.1(4)
C11 Pd3 Pd4 Pd2 -101.5(5)
C17 Pd3 Pd4 Pd2 129.2(4)
C14 Pd3 Pd4 Pd2 82.1(7)
C16 Pd3 Pd4 Pd2 157.5(4)
C15 Pd3 Pd4 Pd2 148.4(8)
C10 Pd3 Pd4 Pd1 -104.8(7)
C18 Pd3 Pd4 Pd1 65.5(4)
C11 Pd3 Pd4 Pd1 -129.2(5)
C17 Pd3 Pd4 Pd1 101.6(4)
C14 Pd3 Pd4 Pd1 54.5(7)
C16 Pd3 Pd4 Pd1 129.8(4)
C15 Pd3 Pd4 Pd1 120.8(8)
Pd2 Pd3 Pd4 Pd1 -27.66(4)
O4 Pd2 Pd4 C12 -167.6(4)
O2 Pd2 Pd4 C12 88.0(5)
C9 Pd2 Pd4 C12 -12.5(8)
C13 Pd2 Pd4 C12 18.4(5)
Pd3 Pd2 Pd4 C12 -80.5(3)
Pd1 Pd2 Pd4 C12 126.9(3)
O4 Pd2 Pd4 O7 0.9(3)
O2 Pd2 Pd4 O7 -103.5(5)
C9 Pd2 Pd4 O7 156.0(7)
C13 Pd2 Pd4 O7 -173.1(4)
Pd3 Pd2 Pd4 O7 88.0(2)
Pd1 Pd2 Pd4 O7 -64.7(2)
O4 Pd2 Pd4 O5 106.8(4)
O2 Pd2 Pd4 O5 2.4(5)
C9 Pd2 Pd4 O5 -98.1(8)
C13 Pd2 Pd4 O5 -67.2(5)
Pd3 Pd2 Pd4 O5 -166.1(3)
Pd1 Pd2 Pd4 O5 41.2(3)
O4 Pd2 Pd4 C13 174.1(4)
O2 Pd2 Pd4 C13 69.6(6)
C9 Pd2 Pd4 C13 -30.9(7)
Pd3 Pd2 Pd4 C13 -98.9(4)
Pd1 Pd2 Pd4 C13 108.5(4)
O4 Pd2 Pd4 Pd3 -87.0(2)
O2 Pd2 Pd4 Pd3 168.5(4)
C9 Pd2 Pd4 Pd3 68.0(7)
C13 Pd2 Pd4 Pd3 98.9(4)
Pd1 Pd2 Pd4 Pd3 -152.63(4)
O4 Pd2 Pd4 Pd1 65.6(2)
O2 Pd2 Pd4 Pd1 -38.9(4)
C9 Pd2 Pd4 Pd1 -139.4(7)
C13 Pd2 Pd4 Pd1 -108.5(4)
Pd3 Pd2 Pd4 Pd1 152.63(4)
O8 Pd1 Pd4 C12 163.9(4)
O3 Pd1 Pd4 C12 -113.0(5)
O6 Pd1 Pd4 C12 71.7(4)
O1 Pd1 Pd4 C12 -10.5(4)
Pd2 Pd1 Pd4 C12 -62.2(4)
O8 Pd1 Pd4 O7 -18.2(3)
O3 Pd1 Pd4 O7 65.0(4)
O6 Pd1 Pd4 O7 -110.4(3)
O1 Pd1 Pd4 O7 167.4(3)
Pd2 Pd1 Pd4 O7 115.7(2)
O8 Pd1 Pd4 O5 77.2(4)
O3 Pd1 Pd4 O5 160.3(4)
O6 Pd1 Pd4 O5 -15.0(3)
O1 Pd1 Pd4 O5 -97.2(4)
Pd2 Pd1 Pd4 O5 -148.9(3)
O8 Pd1 Pd4 C13 177.8(5)
O3 Pd1 Pd4 C13 -99.0(5)
O6 Pd1 Pd4 C13 85.6(5)
O1 Pd1 Pd4 C13 3.5(4)
Pd2 Pd1 Pd4 C13 -48.3(4)
O8 Pd1 Pd4 Pd3 -108.0(2)
O3 Pd1 Pd4 Pd3 -24.9(3)
O6 Pd1 Pd4 Pd3 159.8(2)
O1 Pd1 Pd4 Pd3 77.6(2)
Pd2 Pd1 Pd4 Pd3 25.85(4)
O8 Pd1 Pd4 Pd2 -133.9(2)
O3 Pd1 Pd4 Pd2 -50.7(3)
O6 Pd1 Pd4 Pd2 133.9(2)
O1 Pd1 Pd4 Pd2 51.8(2)

loop_
_platon_squeeze_void_nr
_platon_squeeze_void_average_x
_platon_squeeze_void_average_y
_platon_squeeze_void_average_z
_platon_squeeze_void_volume
_platon_squeeze_void_count_electrons
1 0.500 -0.044 0.250 126.3 29.9
2 0.500 0.044 0.750 126.3 29.8
3 0.000 0.456 0.250 126.3 29.9
4 0.000 0.544 0.750 126.3 29.8
